data_7102866
loop_
_publ_author_name
'Xie, Jingli'
'Abrahams, Brendan F'
'Wedd, Anthony G'

_publ_section_title
;
 Facile assembly of hybrid materials containing polyoxometalate cluster
 anions and organic dye cations: crystal structures and initial
 spectral characterization.
;
_journal_issue 5
_journal_name_full 'Chemical communications (Cambridge, England)'
_journal_page_first 576
_journal_page_last 578
_journal_paper_doi 10.1039/b715288d
_journal_year 2008
_chemical_formula_sum 'C114 H110 N18 O41 W12 Zn'
_chemical_formula_weight 4659.77
_chemical_name_systematic
;
?
;
_space_group_IT_number 148
_symmetry_cell_setting trigonal
_symmetry_space_group_name_Hall '-R 3'
_symmetry_space_group_name_H-M 'R -3 :H'
_atom_sites_solution_hydrogens geom
_atom_sites_solution_primary direct
_atom_sites_solution_secondary difmap
_audit_creation_method SHELXL-97
_cell_angle_alpha 90.00
_cell_angle_beta 90.00
_cell_angle_gamma 120.00
_cell_formula_units_Z 3
_cell_length_a 29.4039(16)
_cell_length_b 29.4039(16)
_cell_length_c 12.6458(13)
_cell_measurement_temperature 130(2)
_cell_measurement_theta_max 12
_cell_measurement_theta_min 6
_cell_volume 9468.6(12)
_computing_cell_refinement 'SMART (Siemens, 1996)'
_computing_data_collection 'SMART (Siemens, 1996)'
_computing_data_reduction SAINT
_computing_molecular_graphics SHELXTL
_computing_publication_material
;
SHELXTL, PARST (Nardelli, 1995) and PLATON (Spek, 1990)
;
_computing_structure_refinement 'SHELXL-97 (Sheldrick, 1997)'
_computing_structure_solution 'SHELXS-97 (Sheldrick, 1990)'
_diffrn_ambient_temperature 130(2)
_diffrn_measured_fraction_theta_full 1.000
_diffrn_measured_fraction_theta_max 1.000
_diffrn_measurement_device_type 'CCD area detector'
_diffrn_measurement_method '\w scans'
_diffrn_radiation_monochromator graphite
_diffrn_radiation_source 'fine-focus sealed tube'
_diffrn_radiation_type MoK\a
_diffrn_radiation_wavelength 0.71073
_diffrn_reflns_av_R_equivalents 0.0244
_diffrn_reflns_av_sigmaI/netI 0.0204
_diffrn_reflns_limit_h_max 34
_diffrn_reflns_limit_h_min -34
_diffrn_reflns_limit_k_max 20
_diffrn_reflns_limit_k_min -34
_diffrn_reflns_limit_l_max 15
_diffrn_reflns_limit_l_min -14
_diffrn_reflns_number 16719
_diffrn_reflns_theta_full 25.00
_diffrn_reflns_theta_max 25.00
_diffrn_reflns_theta_min 1.39
_exptl_absorpt_coefficient_mu 11.157
_exptl_absorpt_correction_T_max 0.190
_exptl_absorpt_correction_T_min 0.106
_exptl_absorpt_correction_type empirical
_exptl_absorpt_process_details 'SADABS (Sheldrick, 1996)'
_exptl_crystal_colour black-purple
_exptl_crystal_density_diffrn 2.452
_exptl_crystal_density_method 'not measured'
_exptl_crystal_description polyhedron
_exptl_crystal_F_000 6498
_exptl_crystal_size_max 0.24
_exptl_crystal_size_mid 0.18
_exptl_crystal_size_min 0.15
_refine_diff_density_max 1.827
_refine_diff_density_min -2.321
_refine_diff_density_rms 0.292
_refine_ls_extinction_method none
_refine_ls_goodness_of_fit_ref 1.527
_refine_ls_hydrogen_treatment constr
_refine_ls_matrix_type full
_refine_ls_number_parameters 278
_refine_ls_number_reflns 3706
_refine_ls_number_restraints 0
_refine_ls_restrained_S_all 1.527
_refine_ls_R_factor_all 0.0797
_refine_ls_R_factor_gt 0.0794
_refine_ls_shift/su_max 0.001
_refine_ls_shift/su_mean 0.000
_refine_ls_structure_factor_coef Fsqd
_refine_ls_weighting_details 'calc w=1/[\s^2^(Fo^2^)+(0.0000P)^2^+1609.1000P] where P=(Fo^2^+2Fc^2^)/3'
_refine_ls_weighting_scheme calc
_refine_ls_wR_factor_gt 0.1770
_refine_ls_wR_factor_ref 0.1771
_reflns_number_gt 3682
_reflns_number_total 3706
_reflns_threshold_expression >2sigma(I)
_cod_data_source_file b715288d.txt
_cod_data_source_block 4
_cod_depositor_comments
;
The following automatic conversions were performed:
'_symmetry_cell_setting' value 'Trigonal' changed to 'trigonal' according
to '/home/saulius/struct/CIF-dictionaries/cif_core.dic' dictionary named
'cif_core.dic' version 2.4.1 from 2010-06-29.

Automatic conversion script
Id: cif_fix_enum 1527 2010-12-29 10:47:43Z saulius 

The following automatic conversions were performed:

'_refine_ls_hydrogen_treatment' value 'constrained' was replaced with
the value 'constr' as specified in the replacement file
'src/cod-tools/trunk/data/replacement-values/replacement_values.lst'.

Automatic conversion script
Id: cif_fix_values 5376 2017-05-30 11:51:03Z andrius 
;
_cod_original_sg_symbol_H-M R-3
_cod_database_code 7102866

loop_
_symmetry_equiv_pos_as_xyz
'x, y, z'
'-y, x-y, z'
'-x+y, -x, z'
'x+2/3, y+1/3, z+1/3'
'-y+2/3, x-y+1/3, z+1/3'
'-x+y+2/3, -x+1/3, z+1/3'
'x+1/3, y+2/3, z+2/3'
'-y+1/3, x-y+2/3, z+2/3'
'-x+y+1/3, -x+2/3, z+2/3'
'-x, -y, -z'
'y, -x+y, -z'
'x-y, x, -z'
'-x+2/3, -y+1/3, -z+1/3'
'y+2/3, -x+y+1/3, -z+1/3'
'x-y+2/3, x+1/3, -z+1/3'
'-x+1/3, -y+2/3, -z+2/3'
'y+1/3, -x+y+2/3, -z+2/3'
'x-y+1/3, x+2/3, -z+2/3'

loop_
_atom_site_label
_atom_site_type_symbol
_atom_site_fract_x
_atom_site_fract_y
_atom_site_fract_z
_atom_site_U_iso_or_equiv
_atom_site_adp_type
_atom_site_occupancy
_atom_site_symmetry_multiplicity
_atom_site_calc_flag
_atom_site_refinement_flags
_atom_site_disorder_assembly
_atom_site_disorder_group
W1 W 0.38186(2) 0.80287(2) 0.16686(5) 0.03143(16) Uani 1 1 d . . .
W2 W 0.31967(2) 0.72750(2) 0.38953(5) 0.03320(16) Uani 1 1 d . . .
Zn1 Zn 0.3333 0.6667 0.1667 0.0227(8) Uani 1 6 d S . .
O1 O 0.4044(4) 0.8681(4) 0.1652(10) 0.047(3) Uani 1 1 d . A .
O2 O 0.3127(4) 0.7564(4) 0.5001(9) 0.045(3) Uani 1 1 d . A .
O3A O 0.4586(6) 0.8192(6) 0.1834(14) 0.022(3) Uiso 0.50 1 d P A 1
O4A O 0.3988(6) 0.8081(6) 0.0064(13) 0.016(3) Uiso 0.50 1 d P A 1
O5A O 0.3645(6) 0.8001(6) 0.3246(14) 0.020(3) Uiso 0.50 1 d P A 1
O6A O 0.3808(7) 0.7249(7) 0.4667(15) 0.025(3) Uiso 0.50 1 d P . 1
O3B O 0.4337(6) 0.7892(7) 0.1968(14) 0.022(3) Uiso 0.50 1 d P A 2
O4B O 0.3763(6) 0.7770(6) 0.0333(13) 0.016(3) Uiso 0.50 1 d P A 2
O5B O 0.3670(6) 0.7761(7) 0.3005(14) 0.020(3) Uiso 0.50 1 d P A 2
O6B O 0.3786(7) 0.7225(7) 0.3975(15) 0.025(3) Uiso 0.50 1 d P . 2
O7 O 0.3333 0.6667 0.314(2) 0.013(6) Uani 0.50 3 d SP . .
O8 O 0.3871(6) 0.7329(6) 0.1201(13) 0.018(4) Uani 0.50 1 d P A .
N1 N 0.4345(6) 0.7920(5) 0.6099(11) 0.046(4) Uani 1 1 d . . .
H1A H 0.4178 0.7642 0.5692 0.056 Uiso 1 1 calc R . .
H1B H 0.4313 0.7887 0.6791 0.056 Uiso 1 1 calc R . .
N2 N 0.5407(6) 1.0676(8) 0.0510(14) 0.087(6) Uani 1 1 d . . .
H2A H 0.5680 1.0953 0.0235 0.104 Uiso 1 1 calc R . .
H2B H 0.5102 1.0531 0.0181 0.104 Uiso 1 1 calc R . .
N3 N 0.7117(6) 1.1267(7) 0.7412(15) 0.068(5) Uani 1 1 d . . .
H3A H 0.7302 1.1163 0.7783 0.082 Uiso 1 1 calc R . .
H3B H 0.7157 1.1581 0.7520 0.082 Uiso 1 1 calc R . .
C1 C 0.4634(6) 0.8372(5) 0.5687(12) 0.034(4) Uani 1 1 d . . .
C2 C 0.4700(5) 0.8449(5) 0.4580(11) 0.025(3) Uani 1 1 d . . .
H2 H 0.4523 0.8159 0.4113 0.031 Uiso 1 1 calc R . .
C3 C 0.5020(5) 0.8945(5) 0.4178(11) 0.022(3) Uani 1 1 d . . .
H3 H 0.5058 0.8986 0.3432 0.027 Uiso 1 1 calc R . .
C4 C 0.5297(5) 0.9398(5) 0.4819(12) 0.031(4) Uani 1 1 d . . .
C5 C 0.5213(5) 0.9300(5) 0.5939(13) 0.034(4) Uani 1 1 d . . .
H5 H 0.5396 0.9587 0.6411 0.041 Uiso 1 1 calc R . .
C6 C 0.4886(5) 0.8819(6) 0.6353(11) 0.032(4) Uani 1 1 d . . .
H6 H 0.4827 0.8781 0.7095 0.038 Uiso 1 1 calc R . .
C7 C 0.5630(5) 0.9914(5) 0.4435(14) 0.034(4) Uani 1 1 d . . .
C8 C 0.5551(5) 1.0070(5) 0.3407(13) 0.031(4) Uani 1 1 d . . .
C9 C 0.5073(5) 0.9850(5) 0.2858(12) 0.028(3) Uani 1 1 d . . .
H9 H 0.4776 0.9558 0.3165 0.033 Uiso 1 1 calc R . .
C10 C 0.5011(6) 1.0032(6) 0.1909(15) 0.047(5) Uani 1 1 d . . .
H10 H 0.4680 0.9871 0.1561 0.056 Uiso 1 1 calc R . .
C11 C 0.5456(6) 1.0470(7) 0.1459(14) 0.047(5) Uani 1 1 d . . .
C12 C 0.5939(6) 1.0699(7) 0.1986(16) 0.051(5) Uani 1 1 d . . .
H12 H 0.6239 1.0989 0.1681 0.062 Uiso 1 1 calc R . .
C13 C 0.5978(6) 1.0507(6) 0.2927(16) 0.045(5) Uani 1 1 d . . .
H13 H 0.6307 1.0673 0.3281 0.053 Uiso 1 1 calc R . .
C14 C 0.6035(6) 1.0268(6) 0.5128(16) 0.048(5) Uani 1 1 d . . .
C15 C 0.6131(6) 1.0789(5) 0.5302(13) 0.034(4) Uani 1 1 d . . .
H15 H 0.5946 1.0912 0.4883 0.041 Uiso 1 1 calc R . .
C16 C 0.6472(5) 1.1113(7) 0.6035(13) 0.040(4) Uani 1 1 d . . .
H16 H 0.6520 1.1453 0.6142 0.048 Uiso 1 1 calc R . .
C17 C 0.6762(6) 1.0935(7) 0.6648(16) 0.053(6) Uani 1 1 d . . .
C18 C 0.6694(7) 1.0451(8) 0.647(2) 0.076(7) Uani 1 1 d . . .
H18 H 0.6894 1.0335 0.6853 0.091 Uiso 1 1 calc R . .
C19 C 0.6337(7) 1.0127(7) 0.5727(19) 0.063(6) Uani 1 1 d . . .
H19 H 0.6296 0.9788 0.5623 0.076 Uiso 1 1 calc R . .
O9 O 0.3333 0.6667 0.6667 0.065(9) Uiso 1 6 d S . .

loop_
_atom_site_aniso_label
_atom_site_aniso_U_11
_atom_site_aniso_U_22
_atom_site_aniso_U_33
_atom_site_aniso_U_23
_atom_site_aniso_U_13
_atom_site_aniso_U_12
W1 0.0441(3) 0.0136(2) 0.0357(3) -0.0020(2) -0.0070(3) 0.0137(2)
W2 0.0375(3) 0.0362(3) 0.0250(3) -0.0144(2) 0.0049(2) 0.0178(2)
Zn1 0.0239(11) 0.0239(11) 0.0203(18) 0.000 0.000 0.0120(6)
O1 0.060(6) 0.020(4) 0.055(7) -0.002(4) -0.026(5) 0.016(4)
O2 0.047(5) 0.044(5) 0.036(6) -0.022(5) 0.013(5) 0.015(4)
O7 0.012(8) 0.012(8) 0.016(13) 0.000 0.000 0.006(4)
O8 0.017(7) 0.006(6) 0.020(9) 0.006(6) 0.004(7) -0.001(6)
N1 0.061(8) 0.033(6) 0.026(7) 0.012(5) 0.003(6) 0.010(6)
N2 0.046(8) 0.133(13) 0.075(11) 0.070(10) 0.014(8) 0.040(8)
N3 0.043(7) 0.072(9) 0.090(12) -0.034(9) -0.027(8) 0.029(7)
C1 0.045(7) 0.035(6) 0.032(8) -0.004(6) 0.004(6) 0.028(5)
C2 0.026(5) 0.028(6) 0.023(7) -0.008(5) -0.005(5) 0.013(5)
C3 0.027(5) 0.020(5) 0.021(6) 0.008(5) 0.005(5) 0.014(4)
C4 0.037(6) 0.026(6) 0.036(8) 0.007(5) -0.005(6) 0.020(5)
C5 0.040(6) 0.030(6) 0.040(9) -0.005(6) -0.003(6) 0.023(5)
C6 0.047(7) 0.042(7) 0.013(6) -0.012(5) -0.008(5) 0.028(5)
C7 0.018(6) 0.020(6) 0.058(10) 0.011(6) 0.002(6) 0.005(5)
C8 0.020(5) 0.024(6) 0.051(9) 0.007(6) 0.014(6) 0.011(5)
C9 0.028(5) 0.022(5) 0.038(8) 0.006(5) 0.006(6) 0.016(4)
C10 0.031(6) 0.047(8) 0.067(11) 0.022(8) 0.016(7) 0.023(6)
C11 0.049(8) 0.050(8) 0.043(9) 0.019(7) 0.009(7) 0.026(7)
C12 0.035(7) 0.059(9) 0.063(11) 0.022(8) 0.015(8) 0.025(7)
C13 0.028(7) 0.027(7) 0.073(12) -0.002(8) 0.008(8) 0.010(6)
C14 0.046(7) 0.035(7) 0.068(12) -0.007(8) -0.017(8) 0.024(6)
C15 0.029(6) 0.022(6) 0.042(8) -0.006(6) -0.016(6) 0.005(5)
C16 0.016(6) 0.043(8) 0.046(9) -0.001(7) 0.016(6) 0.004(6)
C17 0.024(7) 0.045(10) 0.064(12) -0.005(9) 0.007(8) -0.002(7)
C18 0.047(8) 0.054(10) 0.129(19) -0.016(11) -0.048(11) 0.026(7)
C19 0.046(8) 0.028(7) 0.113(16) -0.014(9) -0.041(10) 0.017(6)

loop_
_atom_type_symbol
_atom_type_description
_atom_type_scat_dispersion_real
_atom_type_scat_dispersion_imag
_atom_type_scat_source
C C 0.0033 0.0016 'International Tables Vol C Tables 4.2.6.8 and 6.1.1.4'
H H 0.0000 0.0000 'International Tables Vol C Tables 4.2.6.8 and 6.1.1.4'
N N 0.0061 0.0033 'International Tables Vol C Tables 4.2.6.8 and 6.1.1.4'
O O 0.0106 0.0060 'International Tables Vol C Tables 4.2.6.8 and 6.1.1.4'
Zn Zn 0.2839 1.4301 'International Tables Vol C Tables 4.2.6.8 and 6.1.1.4'
W W -0.8490 6.8722 'International Tables Vol C Tables 4.2.6.8 and 6.1.1.4'

loop_
_geom_angle_atom_site_label_1
_geom_angle_atom_site_label_2
_geom_angle_atom_site_label_3
_geom_angle
_geom_angle_site_symmetry_1
_geom_angle_site_symmetry_3
_geom_angle_publ_flag
O1 W1 O3B 111.2(7) . . ?
O1 W1 O5B 112.0(7) . . ?
O3B W1 O5B 75.9(8) . . ?
O1 W1 O4B 111.4(7) . . ?
O3B W1 O4B 90.6(8) . . ?
O5B W1 O4B 136.5(7) . . ?
O1 W1 O3B 109.7(6) . 15 ?
O3B W1 O3B 139.0(10) . 15 ?
O5B W1 O3B 89.2(7) . 15 ?
O4B W1 O3B 74.2(7) . 15 ?
O1 W1 O5A 90.3(6) . . ?
O3B W1 O5A 90.5(8) . . ?
O5B W1 O5A 23.0(7) . . ?
O4B W1 O5A 156.1(6) . . ?
O3B W1 O5A 89.5(7) 15 . ?
O1 W1 O3A 88.6(6) . . ?
O3B W1 O3A 23.6(7) . . ?
O5B W1 O3A 90.3(7) . . ?
O4B W1 O3A 92.9(7) . . ?
O3B W1 O3A 160.4(7) 15 . ?
O5A W1 O3A 97.6(7) . . ?
O1 W1 O4A 87.8(6) . . ?
O3B W1 O4A 91.3(7) . . ?
O5B W1 O4A 159.2(8) . . ?
O4B W1 O4A 25.2(6) . . ?
O3B W1 O4A 90.0(7) 15 . ?
O5A W1 O4A 177.7(7) . . ?
O3A W1 O4A 83.6(7) . . ?
O1 W1 O3A 87.5(6) . 15 ?
O3B W1 O3A 160.1(7) . 15 ?
O5B W1 O3A 91.2(7) . 15 ?
O4B W1 O3A 88.5(7) . 15 ?
O3B W1 O3A 23.3(6) 15 15 ?
O5A W1 O3A 82.5(7) . 15 ?
O3A W1 O3A 176.1(7) . 15 ?
O4A W1 O3A 96.2(7) . 15 ?
O1 W1 O8 151.7(6) . . ?
O3B W1 O8 52.4(7) . . ?
O5B W1 O8 87.7(7) . . ?
O4B W1 O8 53.2(7) . . ?
O3B W1 O8 89.7(6) 15 . ?
O5A W1 O8 110.7(7) . . ?
O3A W1 O8 70.7(6) . . ?
O4A W1 O8 71.5(6) . . ?
O3A W1 O8 113.0(6) 15 . ?
O1 W1 O8 150.9(6) . 15 ?
O3B W1 O8 90.7(7) . 15 ?
O5B W1 O8 53.5(7) . 15 ?
O4B W1 O8 86.3(6) . 15 ?
O3B W1 O8 51.4(7) 15 15 ?
O5A W1 O8 69.9(6) . 15 ?
O3A W1 O8 114.3(6) . 15 ?
O4A W1 O8 111.4(6) . 15 ?
O3A W1 O8 69.5(6) 15 15 ?
O8 W1 O8 57.2(7) . 15 ?
O2 W2 O4B 110.8(7) . 15 ?
O2 W2 O5B 110.8(7) . . ?
O4B W2 O5B 93.2(8) 15 . ?
O2 W2 O6B 110.7(7) . . ?
O4B W2 O6B 138.4(8) 15 . ?
O5B W2 O6B 73.1(8) . . ?
O2 W2 O6B 110.2(7) . 2_665 ?
O4B W2 O6B 72.9(7) 15 2_665 ?
O5B W2 O6B 139.0(8) . 2_665 ?
O6B W2 O6B 91.8(10) . 2_665 ?
O2 W2 O5A 89.1(6) . . ?
O4B W2 O5A 93.8(7) 15 . ?
O5B W2 O5A 23.1(7) . . ?
O6B W2 O5A 87.9(8) . . ?
O6B W2 O5A 159.3(8) 2_665 . ?
O2 W2 O4A 87.1(6) . 15 ?
O4B W2 O4A 25.3(6) 15 15 ?
O5B W2 O4A 93.8(8) . 15 ?
O6B W2 O4A 160.6(8) . 15 ?
O6B W2 O4A 88.9(7) 2_665 15 ?
O5A W2 O4A 84.6(7) . 15 ?
O2 W2 O6A 87.5(7) . . ?
O4B W2 O6A 159.2(7) 15 . ?
O5B W2 O6A 89.1(7) . . ?
O6B W2 O6A 24.8(7) . . ?
O6B W2 O6A 92.0(7) 2_665 . ?
O5A W2 O6A 96.3(7) . . ?
O4A W2 O6A 174.5(7) 15 . ?
O2 W2 O6A 87.0(6) . 2_665 ?
O4B W2 O6A 89.0(7) 15 2_665 ?
O5B W2 O6A 159.8(8) . 2_665 ?
O6B W2 O6A 92.1(7) . 2_665 ?
O6B W2 O6A 24.9(7) 2_665 2_665 ?
O5A W2 O6A 175.8(7) . 2_665 ?
O4A W2 O6A 96.6(6) 15 2_665 ?
O6A W2 O6A 82.0(9) . 2_665 ?
O2 W2 O7 150.0(8) . . ?
O4B W2 O7 88.9(6) 15 . ?
O5B W2 O7 89.5(8) . . ?
O6B W2 O7 53.0(6) . . ?
O6B W2 O7 52.8(6) 2_665 . ?
O5A W2 O7 112.6(7) . . ?
O4A W2 O7 114.2(6) 15 . ?
O6A W2 O7 70.5(7) . . ?
O6A W2 O7 70.5(7) 2_665 . ?
O2 W2 O8 151.1(6) . 15 ?
O4B W2 O8 53.0(7) 15 15 ?
O5B W2 O8 53.9(7) . 15 ?
O6B W2 O8 89.3(7) . 15 ?
O6B W2 O8 88.9(7) 2_665 15 ?
O5A W2 O8 70.4(6) . 15 ?
O4A W2 O8 71.3(6) 15 15 ?
O6A W2 O8 114.1(7) . 15 ?
O6A W2 O8 113.8(7) 2_665 15 ?
O7 W2 O8 58.8(7) . 15 ?
O7 Zn1 O7 179.996(6) 13_565 . ?
O7 Zn1 O8 108.2(5) 13_565 14_455 ?
O7 Zn1 O8 71.8(5) . 14_455 ?
O7 Zn1 O8 108.2(5) 13_565 13_565 ?
O7 Zn1 O8 71.8(5) . 13_565 ?
O8 Zn1 O8 110.7(5) 14_455 13_565 ?
O7 Zn1 O8 71.8(5) 13_565 2_665 ?
O7 Zn1 O8 108.2(5) . 2_665 ?
O8 Zn1 O8 179.997(1) 14_455 2_665 ?
O8 Zn1 O8 69.3(5) 13_565 2_665 ?
O7 Zn1 O8 71.8(5) 13_565 . ?
O7 Zn1 O8 108.2(5) . . ?
O8 Zn1 O8 69.3(5) 14_455 . ?
O8 Zn1 O8 179.996(3) 13_565 . ?
O8 Zn1 O8 110.7(5) 2_665 . ?
O7 Zn1 O8 71.8(5) 13_565 3_565 ?
O7 Zn1 O8 108.2(5) . 3_565 ?
O8 Zn1 O8 69.3(5) 14_455 3_565 ?
O8 Zn1 O8 69.3(5) 13_565 3_565 ?
O8 Zn1 O8 110.7(5) 2_665 3_565 ?
O8 Zn1 O8 110.7(5) . 3_565 ?
O7 Zn1 O8 108.2(5) 13_565 15 ?
O7 Zn1 O8 71.8(5) . 15 ?
O8 Zn1 O8 110.7(5) 14_455 15 ?
O8 Zn1 O8 110.7(5) 13_565 15 ?
O8 Zn1 O8 69.3(5) 2_665 15 ?
O8 Zn1 O8 69.3(5) . 15 ?
O8 Zn1 O8 180.0(10) 3_565 15 ?
W1 O3A W1 115.1(7) . 14_455 ?
W2 O4A W1 114.0(8) 14_455 . ?
W2 O5A W1 116.9(8) . . ?
W2 O6A W2 114.3(8) . 3_565 ?
W1 O3B O8 75.8(9) . . ?
W1 O3B W1 149.9(10) . 14_455 ?
O8 O3B W1 76.2(9) . 14_455 ?
W2 O4B W1 146.7(11) 14_455 . ?
W2 O5B W1 147.6(10) . . ?
W2 O6B W2 147.4(10) . 3_565 ?
Zn1 O7 W2 115.3(6) . . ?
Zn1 O7 W2 115.3(6) . 2_665 ?
W2 O7 W2 103.0(8) . 2_665 ?
Zn1 O7 W2 115.3(6) . 3_565 ?
W2 O7 W2 103.0(8) . 3_565 ?
W2 O7 W2 103.0(8) 2_665 3_565 ?
O3B O8 Zn1 129.5(11) . . ?
O3B O8 W1 51.8(8) . . ?
Zn1 O8 W1 117.6(8) . . ?
O3B O8 W2 116.5(9) . 14_455 ?
Zn1 O8 W2 114.0(7) . 14_455 ?
W1 O8 W2 102.1(7) . 14_455 ?
O3B O8 W1 52.4(7) . 14_455 ?
Zn1 O8 W1 115.9(8) . 14_455 ?
W1 O8 W1 103.5(6) . 14_455 ?
W2 O8 W1 101.5(6) 14_455 14_455 ?
C1 N1 H1A 120.0 . . ?
C1 N1 H1B 120.0 . . ?
H1A N1 H1B 120.0 . . ?
C11 N2 H2A 120.0 . . ?
C11 N2 H2B 120.0 . . ?
H2A N2 H2B 120.0 . . ?
C17 N3 H3A 120.0 . . ?
C17 N3 H3B 120.0 . . ?
H3A N3 H3B 120.0 . . ?
N1 C1 C2 122.5(13) . . ?
N1 C1 C6 119.3(14) . . ?
C2 C1 C6 118.2(12) . . ?
C3 C2 C1 120.0(12) . . ?
C3 C2 H2 120.0 . . ?
C1 C2 H2 120.0 . . ?
C2 C3 C4 123.5(13) . . ?
C2 C3 H3 118.3 . . ?
C4 C3 H3 118.3 . . ?
C7 C4 C3 125.1(14) . . ?
C7 C4 C5 120.5(13) . . ?
C3 C4 C5 114.4(11) . . ?
C6 C5 C4 123.3(13) . . ?
C6 C5 H5 118.3 . . ?
C4 C5 H5 118.3 . . ?
C5 C6 C1 120.4(13) . . ?
C5 C6 H6 119.8 . . ?
C1 C6 H6 119.8 . . ?
C4 C7 C14 116.7(15) . . ?
C4 C7 C8 121.0(13) . . ?
C14 C7 C8 122.2(13) . . ?
C9 C8 C13 116.0(15) . . ?
C9 C8 C7 125.9(12) . . ?
C13 C8 C7 117.9(13) . . ?
C10 C9 C8 123.8(12) . . ?
C10 C9 H9 118.1 . . ?
C8 C9 H9 118.1 . . ?
C9 C10 C11 117.7(15) . . ?
C9 C10 H10 121.1 . . ?
C11 C10 H10 121.1 . . ?
N2 C11 C12 120.3(15) . . ?
N2 C11 C10 119.7(16) . . ?
C12 C11 C10 120.0(16) . . ?
C13 C12 C11 119.8(15) . . ?
C13 C12 H12 120.1 . . ?
C11 C12 H12 120.1 . . ?
C12 C13 C8 122.7(15) . . ?
C12 C13 H13 118.7 . . ?
C8 C13 H13 118.7 . . ?
C19 C14 C7 123.1(16) . . ?
C19 C14 C15 115.3(15) . . ?
C7 C14 C15 121.5(16) . . ?
C16 C15 C14 122.8(17) . . ?
C16 C15 H15 118.6 . . ?
C14 C15 H15 118.6 . . ?
C15 C16 C17 118.9(17) . . ?
C15 C16 H16 120.5 . . ?
C17 C16 H16 120.5 . . ?
C18 C17 N3 121(2) . . ?
C18 C17 C16 119.3(17) . . ?
N3 C17 C16 119.5(18) . . ?
C17 C18 C19 120(2) . . ?
C17 C18 H18 119.8 . . ?
C19 C18 H18 119.8 . . ?
C18 C19 C14 123.2(19) . . ?
C18 C19 H19 118.4 . . ?
C14 C19 H19 118.4 . . ?

loop_
_geom_bond_atom_site_label_1
_geom_bond_atom_site_label_2
_geom_bond_distance
_geom_bond_site_symmetry_2
_geom_bond_publ_flag
W1 O1 1.686(10) . ?
W1 O3B 1.800(19) . ?
W1 O5B 1.823(17) . ?
W1 O4B 1.825(17) . ?
W1 O3B 1.84(2) 15 ?
W1 O5A 2.050(17) . ?
W1 O3A 2.069(18) . ?
W1 O4A 2.076(16) . ?
W1 O3A 2.097(19) 15 ?
W1 O8 2.220(18) . ?
W1 O8 2.256(17) 15 ?
W2 O2 1.702(11) . ?
W2 O4B 1.795(18) 15 ?
W2 O5B 1.804(16) . ?
W2 O6B 1.81(2) . ?
W2 O6B 1.83(2) 2_665 ?
W2 O5A 2.038(16) . ?
W2 O4A 2.061(17) 15 ?
W2 O6A 2.081(19) . ?
W2 O6A 2.08(2) 2_665 ?
W2 O7 2.234(12) . ?
W2 O8 2.241(17) 15 ?
Zn1 O7 1.86(3) 13_565 ?
Zn1 O7 1.86(3) . ?
Zn1 O8 1.886(14) 14_455 ?
Zn1 O8 1.886(14) 13_565 ?
Zn1 O8 1.886(14) 2_665 ?
Zn1 O8 1.886(14) . ?
Zn1 O8 1.886(14) 3_565 ?
Zn1 O8 1.886(14) 15 ?
O3A W1 2.097(19) 14_455 ?
O4A W2 2.061(17) 14_455 ?
O6A W2 2.08(2) 3_565 ?
O3B O8 1.81(2) . ?
O3B W1 1.84(2) 14_455 ?
O4B W2 1.795(18) 14_455 ?
O6B W2 1.83(2) 3_565 ?
O7 W2 2.234(12) 2_665 ?
O7 W2 2.234(12) 3_565 ?
O8 W2 2.241(17) 14_455 ?
O8 W1 2.256(17) 14_455 ?
N1 C1 1.276(19) . ?
N1 H1A 0.8800 . ?
N1 H1B 0.8800 . ?
N2 C11 1.39(2) . ?
N2 H2A 0.8800 . ?
N2 H2B 0.8800 . ?
N3 C17 1.40(2) . ?
N3 H3A 0.8800 . ?
N3 H3B 0.8800 . ?
C1 C2 1.42(2) . ?
C1 C6 1.419(19) . ?
C2 C3 1.378(17) . ?
C2 H2 0.9500 . ?
C3 C4 1.418(19) . ?
C3 H3 0.9500 . ?
C4 C7 1.417(18) . ?
C4 C5 1.44(2) . ?
C5 C6 1.357(19) . ?
C5 H5 0.9500 . ?
C6 H6 0.9500 . ?
C7 C14 1.43(2) . ?
C7 C8 1.44(2) . ?
C8 C9 1.402(19) . ?
C8 C13 1.409(19) . ?
C9 C10 1.36(2) . ?
C9 H9 0.9500 . ?
C10 C11 1.42(2) . ?
C10 H10 0.9500 . ?
C11 C12 1.40(2) . ?
C12 C13 1.35(3) . ?
C12 H12 0.9500 . ?
C13 H13 0.9500 . ?
C14 C19 1.38(3) . ?
C14 C15 1.43(2) . ?
C15 C16 1.35(2) . ?
C15 H15 0.9500 . ?
C16 C17 1.43(3) . ?
C16 H16 0.9500 . ?
C17 C18 1.35(3) . ?
C18 C19 1.37(3) . ?
C18 H18 0.9500 . ?
C19 H19 0.9500 . ?
